data_4514869
loop_
_publ_author_name
'Orsino, Alessio F.'
'Guti\'errez Del Campo, Manuel'
'Lutz, Martin'
'Moret, Marc-Etienne'

_publ_section_title
;
 Enhanced Catalytic Activity of Nickel Complexes of an Adaptive
 Diphosphine-Benzophenone Ligand in Alkyne Cyclotrimerization.
;
_journal_issue 3
_journal_name_full 'ACS catalysis'
_journal_page_first 2458
_journal_page_last 2481
_journal_paper_doi 10.1021/acscatal.8b05025
_journal_volume 9
_journal_year 2019
_chemical_formula_moiety 'C49 H39 N Ni O P2'
_chemical_formula_sum 'C49 H39 N Ni O P2'
_chemical_formula_weight 778.46
_space_group_crystal_system triclinic
_space_group_IT_number 2
_space_group_name_Hall '-P 1'
_space_group_name_H-M_alt 'P -1'
_symmetry_space_group_name_Hall '-P 1'
_symmetry_space_group_name_H-M 'P -1'
_atom_sites_solution_hydrogens difmap
_atom_sites_solution_primary dual
_atom_sites_solution_secondary difmap
_audit_creation_method SHELXL-2016/6
_cell_angle_alpha 102.462(2)
_cell_angle_beta 103.789(2)
_cell_angle_gamma 97.605(2)
_cell_formula_units_Z 2
_cell_length_a 9.5744(3)
_cell_length_b 11.9148(5)
_cell_length_c 18.1503(7)
_cell_measurement_reflns_used 28298
_cell_measurement_temperature 150(2)
_cell_measurement_theta_max 27.52
_cell_measurement_theta_min 1.76
_cell_volume 1926.26(13)
_computing_cell_refinement Peakref
_computing_data_collection Apex3
_computing_data_reduction 'Eval15, SADABS-2016/2'
_computing_structure_refinement 'SHELXL-2016/6 (Sheldrick, 2016)'
_computing_structure_solution SHELXT
_diffrn_ambient_temperature 150(2)
_diffrn_measured_fraction_theta_full 1.000
_diffrn_measured_fraction_theta_max 1.000
_diffrn_measurement_device_type 'Bruker Kappa ApexII'
_diffrn_measurement_method '\f and \w scans'
_diffrn_radiation_type MoK\a
_diffrn_radiation_wavelength 0.71073
_diffrn_reflns_av_R_equivalents 0.0449
_diffrn_reflns_av_unetI/netI 0.0427
_diffrn_reflns_Laue_measured_fraction_full 1.000
_diffrn_reflns_Laue_measured_fraction_max 1.000
_diffrn_reflns_limit_h_max 12
_diffrn_reflns_limit_h_min -12
_diffrn_reflns_limit_k_max 15
_diffrn_reflns_limit_k_min -15
_diffrn_reflns_limit_l_max 23
_diffrn_reflns_limit_l_min -23
_diffrn_reflns_number 44040
_diffrn_reflns_point_group_measured_fraction_full 1.000
_diffrn_reflns_point_group_measured_fraction_max 1.000
_diffrn_reflns_theta_full 25.242
_diffrn_reflns_theta_max 27.491
_diffrn_reflns_theta_min 1.784
_diffrn_source 'sealed tube'
_exptl_absorpt_coefficient_mu 0.626
_exptl_absorpt_correction_T_max 0.9973
_exptl_absorpt_correction_T_min 0.8277
_exptl_absorpt_correction_type numerical
_exptl_absorpt_process_details
;
 SADABS 2016/2: Krause, L., Herbst-Irmer, R., Sheldrick G.M. & Stalke D.,
 J. Appl. Cryst. 48 (2015) 3-10
;
_exptl_crystal_colour red
_exptl_crystal_density_diffrn 1.342
_exptl_crystal_description needle
_exptl_crystal_F_000 812
_exptl_crystal_size_max 0.40
_exptl_crystal_size_mid 0.08
_exptl_crystal_size_min 0.04
_refine_diff_density_max 0.846
_refine_diff_density_min -0.433
_refine_diff_density_rms 0.062
_refine_ls_extinction_method none
_refine_ls_goodness_of_fit_ref 1.035
_refine_ls_hydrogen_treatment mixed
_refine_ls_matrix_type full
_refine_ls_number_parameters 491
_refine_ls_number_reflns 8867
_refine_ls_number_restraints 0
_refine_ls_restrained_S_all 1.035
_refine_ls_R_factor_all 0.0621
_refine_ls_R_factor_gt 0.0400
_refine_ls_shift/su_max 0.001
_refine_ls_shift/su_mean 0.000
_refine_ls_structure_factor_coef Fsqd
_refine_ls_weighting_details 'w=1/[\s^2^(Fo^2^)+(0.0461P)^2^+0.8712P] where P=(Fo^2^+2Fc^2^)/3'
_refine_ls_weighting_scheme calc
_refine_ls_wR_factor_gt 0.0913
_refine_ls_wR_factor_ref 0.1001
_reflns_Friedel_coverage 0.000
_reflns_number_gt 6688
_reflns_number_total 8867
_reflns_threshold_expression 'I > 2\s(I)'
_cod_data_source_file cs8b05025_si_002.cif
_cod_data_source_block l0903a
_cod_database_code 4514869
_shelx_shelxl_version_number 2016/6
_shelx_space_group_comment
;
The symmetry employed for this shelxl refinement is uniquely defined
by the following loop, which should always be used as a source of
symmetry information in preference to the above space-group names.
They are only intended as comments.
;

loop_
_space_group_symop_operation_xyz
'x, y, z'
'-x, -y, -z'

loop_
_atom_site_label
_atom_site_type_symbol
_atom_site_fract_x
_atom_site_fract_y
_atom_site_fract_z
_atom_site_U_iso_or_equiv
_atom_site_adp_type
_atom_site_occupancy
_atom_site_site_symmetry_order
_atom_site_calc_flag
_atom_site_refinement_flags_posn
_atom_site_refinement_flags_adp
Ni1 Ni 0.42430(3) 0.77928(2) 0.27564(2) 0.02220(8) Uani 1 1 d . .
P1 P 0.44167(6) 0.66525(5) 0.16879(3) 0.01993(12) Uani 1 1 d . .
P2 P 0.44319(6) 0.68270(5) 0.36604(3) 0.02160(12) Uani 1 1 d . .
O1 O 0.27800(16) 0.49305(13) 0.23814(8) 0.0241(3) Uani 1 1 d . .
N1 N 0.4048(2) 0.92147(17) 0.34003(12) 0.0295(4) Uani 1 1 d . .
H1N H 0.484(4) 0.947(3) 0.3814(19) 0.065(10) Uiso 1 1 d . .
C1 C 0.3004(2) 0.53147(18) 0.11591(12) 0.0212(4) Uani 1 1 d . .
C2 C 0.2472(2) 0.49736(19) 0.03387(13) 0.0259(5) Uani 1 1 d . .
H2 H 0.289262 0.541300 0.003939 0.031 Uiso 1 1 calc R U
C3 C 0.1355(2) 0.4017(2) -0.00480(13) 0.0290(5) Uani 1 1 d . .
H3 H 0.101331 0.381118 -0.060471 0.035 Uiso 1 1 calc R U
C4 C 0.0733(2) 0.3360(2) 0.03755(14) 0.0309(5) Uani 1 1 d . .
H4 H -0.003183 0.269969 0.011119 0.037 Uiso 1 1 calc R U
C5 C 0.1232(2) 0.3670(2) 0.11860(14) 0.0285(5) Uani 1 1 d . .
H5 H 0.080471 0.322664 0.148128 0.034 Uiso 1 1 calc R U
C6 C 0.2350(2) 0.46240(18) 0.15643(12) 0.0223(4) Uani 1 1 d . .
C7 C 0.4044(2) 0.45850(19) 0.27497(13) 0.0245(5) Uani 1 1 d . .
C8 C 0.4408(3) 0.3527(2) 0.24645(14) 0.0305(5) Uani 1 1 d . .
H8 H 0.381317 0.300161 0.198740 0.037 Uiso 1 1 calc R U
C9 C 0.5664(3) 0.3246(2) 0.28903(15) 0.0367(6) Uani 1 1 d . .
H9 H 0.594368 0.252814 0.269604 0.044 Uiso 1 1 calc R U
C10 C 0.6507(3) 0.3995(2) 0.35906(15) 0.0361(6) Uani 1 1 d . .
H10 H 0.735176 0.378596 0.388223 0.043 Uiso 1 1 calc R U
C11 C 0.6125(2) 0.5057(2) 0.38709(14) 0.0307(5) Uani 1 1 d . .
H11 H 0.670893 0.556901 0.435594 0.037 Uiso 1 1 calc R U
C12 C 0.4896(2) 0.53809(18) 0.34489(12) 0.0236(4) Uani 1 1 d . .
C13 C 0.4505(2) 0.72968(18) 0.08616(12) 0.0218(4) Uani 1 1 d . .
C14 C 0.3351(2) 0.78134(19) 0.05585(13) 0.0271(5) Uani 1 1 d . .
H14 H 0.253197 0.780035 0.076856 0.033 Uiso 1 1 calc R U
C15 C 0.3384(3) 0.8348(2) -0.00480(14) 0.0330(5) Uani 1 1 d . .
H15 H 0.258458 0.868687 -0.025713 0.040 Uiso 1 1 calc R U
C16 C 0.4597(3) 0.8385(2) -0.03481(14) 0.0368(6) Uani 1 1 d . .
H16 H 0.462647 0.875065 -0.076173 0.044 Uiso 1 1 calc R U
C17 C 0.5748(3) 0.7892(2) -0.00459(14) 0.0345(6) Uani 1 1 d . .
H17 H 0.657751 0.792653 -0.024749 0.041 Uiso 1 1 calc R U
C18 C 0.5709(2) 0.7342(2) 0.05538(13) 0.0275(5) Uani 1 1 d . .
H18 H 0.650680 0.699604 0.075487 0.033 Uiso 1 1 calc R U
C19 C 0.6148(2) 0.61244(19) 0.18659(12) 0.0230(4) Uani 1 1 d . .
C20 C 0.7376(2) 0.6930(2) 0.23653(13) 0.0325(5) Uani 1 1 d . .
H20 H 0.727475 0.769285 0.261013 0.039 Uiso 1 1 calc R U
C21 C 0.8744(3) 0.6623(3) 0.25064(14) 0.0420(7) Uani 1 1 d . .
H21 H 0.957956 0.718164 0.283840 0.050 Uiso 1 1 calc R U
C22 C 0.8895(3) 0.5512(3) 0.21670(15) 0.0451(7) Uani 1 1 d . .
H22 H 0.983184 0.530135 0.226938 0.054 Uiso 1 1 calc R U
C23 C 0.7686(3) 0.4704(3) 0.16788(16) 0.0410(6) Uani 1 1 d . .
H23 H 0.778955 0.393458 0.144980 0.049 Uiso 1 1 calc R U
C24 C 0.6316(3) 0.5012(2) 0.15203(14) 0.0304(5) Uani 1 1 d . .
H24 H 0.549025 0.445766 0.117340 0.037 Uiso 1 1 calc R U
C25 C 0.2779(2) 0.6612(2) 0.39941(12) 0.0273(5) Uani 1 1 d . .
C26 C 0.2072(3) 0.5531(2) 0.40113(14) 0.0374(6) Uani 1 1 d . .
H26 H 0.245839 0.484996 0.386171 0.045 Uiso 1 1 calc R U
C27 C 0.0786(3) 0.5446(3) 0.42497(16) 0.0515(8) Uani 1 1 d . .
H27 H 0.029005 0.470296 0.425293 0.062 Uiso 1 1 calc R U
C28 C 0.0237(3) 0.6427(3) 0.44785(16) 0.0528(8) Uani 1 1 d . .
H28 H -0.063215 0.636263 0.464451 0.063 Uiso 1 1 calc R U
C29 C 0.0935(3) 0.7497(3) 0.44691(16) 0.0485(7) Uani 1 1 d . .
H29 H 0.055398 0.817545 0.463414 0.058 Uiso 1 1 calc R U
C30 C 0.2193(3) 0.7601(2) 0.42212(14) 0.0377(6) Uani 1 1 d . .
H30 H 0.266005 0.834743 0.420544 0.045 Uiso 1 1 calc R U
C31 C 0.5825(2) 0.75914(19) 0.45786(13) 0.0255(5) Uani 1 1 d . .
C32 C 0.7011(2) 0.8380(2) 0.45569(14) 0.0307(5) Uani 1 1 d . .
H32 H 0.710242 0.850145 0.406892 0.037 Uiso 1 1 calc R U
C33 C 0.8064(3) 0.8991(2) 0.52495(16) 0.0400(6) Uani 1 1 d . .
H33 H 0.888056 0.952084 0.523018 0.048 Uiso 1 1 calc R U
C34 C 0.7937(3) 0.8838(2) 0.59627(15) 0.0413(6) Uani 1 1 d . .
H34 H 0.865304 0.927128 0.643321 0.050 Uiso 1 1 calc R U
C35 C 0.6770(3) 0.8055(2) 0.59920(15) 0.0435(6) Uani 1 1 d . .
H35 H 0.668428 0.794230 0.648297 0.052 Uiso 1 1 calc R U
C36 C 0.5721(3) 0.7432(2) 0.53065(14) 0.0360(6) Uani 1 1 d . .
H36 H 0.492036 0.689099 0.533063 0.043 Uiso 1 1 calc R U
C37 C 0.4242(2) 0.94760(19) 0.27264(13) 0.0260(5) Uani 1 1 d . .
C38 C 0.5701(2) 1.00880(19) 0.27187(13) 0.0270(5) Uani 1 1 d . .
C39 C 0.6739(3) 1.0735(2) 0.34192(14) 0.0358(6) Uani 1 1 d . .
H39 H 0.650014 1.079727 0.390355 0.043 Uiso 1 1 calc R U
C40 C 0.8111(3) 1.1288(3) 0.34155(17) 0.0448(7) Uani 1 1 d . .
H40 H 0.879920 1.171624 0.389698 0.054 Uiso 1 1 calc R U
C41 C 0.8482(3) 1.1221(3) 0.27194(17) 0.0459(7) Uani 1 1 d . .
H41 H 0.941512 1.160663 0.271806 0.055 Uiso 1 1 calc R U
C42 C 0.7481(3) 1.0587(2) 0.20290(15) 0.0364(6) Uani 1 1 d . .
H42 H 0.773181 1.052845 0.154815 0.044 Uiso 1 1 calc R U
C43 C 0.6116(3) 1.0033(2) 0.20227(14) 0.0298(5) Uani 1 1 d . .
H43 H 0.544256 0.960553 0.153630 0.036 Uiso 1 1 calc R U
C44 C 0.2879(2) 0.95811(19) 0.21582(13) 0.0256(5) Uani 1 1 d . .
C45 C 0.2862(3) 1.0362(2) 0.16832(13) 0.0294(5) Uani 1 1 d . .
H45 H 0.375226 1.085848 0.172072 0.035 Uiso 1 1 calc R U
C46 C 0.1582(3) 1.0429(2) 0.11593(14) 0.0348(6) Uani 1 1 d . .
H46 H 0.160869 1.096612 0.084248 0.042 Uiso 1 1 calc R U
C47 C 0.0264(3) 0.9723(2) 0.10916(15) 0.0385(6) Uani 1 1 d . .
H47 H -0.061032 0.975730 0.072395 0.046 Uiso 1 1 calc R U
C48 C 0.0248(3) 0.8958(2) 0.15759(15) 0.0374(6) Uani 1 1 d . .
H48 H -0.064774 0.847428 0.154440 0.045 Uiso 1 1 calc R U
C49 C 0.1526(3) 0.8904(2) 0.20991(14) 0.0335(5) Uani 1 1 d . .
H49 H 0.148880 0.838939 0.243060 0.040 Uiso 1 1 calc R U

loop_
_atom_site_aniso_label
_atom_site_aniso_U_11
_atom_site_aniso_U_22
_atom_site_aniso_U_33
_atom_site_aniso_U_23
_atom_site_aniso_U_13
_atom_site_aniso_U_12
Ni1 0.02942(16) 0.02127(15) 0.02082(14) 0.00856(11) 0.01143(11) 0.00839(11)
P1 0.0212(3) 0.0221(3) 0.0181(3) 0.0073(2) 0.0065(2) 0.0045(2)
P2 0.0237(3) 0.0233(3) 0.0201(3) 0.0082(2) 0.0078(2) 0.0046(2)
O1 0.0270(8) 0.0247(8) 0.0227(8) 0.0087(6) 0.0076(6) 0.0062(6)
N1 0.0436(12) 0.0259(10) 0.0240(10) 0.0081(8) 0.0138(9) 0.0134(9)
C1 0.0192(10) 0.0227(11) 0.0220(10) 0.0059(9) 0.0049(8) 0.0060(8)
C2 0.0263(11) 0.0282(12) 0.0238(11) 0.0076(9) 0.0067(9) 0.0062(9)
C3 0.0263(11) 0.0331(13) 0.0221(11) 0.0025(10) -0.0007(9) 0.0073(10)
C4 0.0216(11) 0.0275(12) 0.0369(13) 0.0022(10) 0.0026(10) 0.0019(9)
C5 0.0239(11) 0.0283(12) 0.0342(13) 0.0094(10) 0.0094(10) 0.0029(9)
C6 0.0201(10) 0.0244(11) 0.0227(11) 0.0062(9) 0.0045(8) 0.0074(9)
C7 0.0253(11) 0.0255(11) 0.0262(11) 0.0139(9) 0.0073(9) 0.0046(9)
C8 0.0371(13) 0.0225(11) 0.0299(12) 0.0078(10) 0.0055(10) 0.0041(10)
C9 0.0434(15) 0.0257(12) 0.0435(15) 0.0130(11) 0.0096(12) 0.0136(11)
C10 0.0321(13) 0.0317(13) 0.0433(15) 0.0144(11) 0.0018(11) 0.0098(11)
C11 0.0298(12) 0.0283(12) 0.0320(12) 0.0109(10) 0.0032(10) 0.0029(10)
C12 0.0270(11) 0.0215(11) 0.0241(11) 0.0091(9) 0.0086(9) 0.0029(9)
C13 0.0249(11) 0.0218(11) 0.0177(10) 0.0045(8) 0.0056(8) 0.0027(9)
C14 0.0290(12) 0.0288(12) 0.0231(11) 0.0057(9) 0.0072(9) 0.0056(9)
C15 0.0391(13) 0.0343(13) 0.0280(12) 0.0141(10) 0.0058(10) 0.0121(11)
C16 0.0491(15) 0.0399(14) 0.0278(12) 0.0192(11) 0.0135(11) 0.0072(12)
C17 0.0395(14) 0.0387(14) 0.0319(13) 0.0137(11) 0.0194(11) 0.0059(11)
C18 0.0304(12) 0.0299(12) 0.0256(11) 0.0101(10) 0.0105(9) 0.0073(10)
C19 0.0228(11) 0.0326(12) 0.0179(10) 0.0114(9) 0.0082(8) 0.0071(9)
C20 0.0275(12) 0.0439(14) 0.0260(12) 0.0089(11) 0.0094(10) 0.0030(11)
C21 0.0238(12) 0.072(2) 0.0266(13) 0.0137(13) 0.0037(10) 0.0021(12)
C22 0.0318(14) 0.081(2) 0.0362(14) 0.0295(15) 0.0137(12) 0.0270(14)
C23 0.0426(15) 0.0509(16) 0.0433(15) 0.0221(13) 0.0187(13) 0.0274(13)
C24 0.0298(12) 0.0351(13) 0.0306(12) 0.0123(10) 0.0107(10) 0.0103(10)
C25 0.0238(11) 0.0412(13) 0.0164(10) 0.0100(10) 0.0043(9) 0.0032(10)
C26 0.0368(14) 0.0457(15) 0.0295(13) 0.0112(11) 0.0123(11) -0.0012(12)
C27 0.0431(16) 0.067(2) 0.0381(15) 0.0144(14) 0.0137(13) -0.0153(15)
C28 0.0303(14) 0.093(3) 0.0403(16) 0.0233(16) 0.0171(12) 0.0074(15)
C29 0.0406(15) 0.077(2) 0.0420(16) 0.0229(15) 0.0234(13) 0.0230(15)
C30 0.0354(13) 0.0519(16) 0.0343(13) 0.0166(12) 0.0177(11) 0.0134(12)
C31 0.0262(11) 0.0241(11) 0.0262(11) 0.0075(9) 0.0066(9) 0.0051(9)
C32 0.0298(12) 0.0307(12) 0.0327(13) 0.0074(10) 0.0110(10) 0.0066(10)
C33 0.0264(12) 0.0353(14) 0.0494(16) 0.0014(12) 0.0059(11) -0.0002(11)
C34 0.0324(14) 0.0461(16) 0.0346(14) -0.0030(12) -0.0010(11) 0.0116(12)
C35 0.0449(16) 0.0548(17) 0.0262(13) 0.0079(12) 0.0033(12) 0.0096(13)
C36 0.0370(13) 0.0419(15) 0.0265(12) 0.0107(11) 0.0059(10) 0.0004(11)
C37 0.0332(12) 0.0222(11) 0.0264(11) 0.0076(9) 0.0119(10) 0.0093(9)
C38 0.0319(12) 0.0246(11) 0.0306(12) 0.0139(10) 0.0095(10) 0.0134(10)
C39 0.0388(14) 0.0393(14) 0.0305(13) 0.0138(11) 0.0053(11) 0.0115(11)
C40 0.0330(14) 0.0533(17) 0.0413(15) 0.0159(13) -0.0053(12) 0.0067(12)
C41 0.0285(13) 0.0581(18) 0.0568(18) 0.0283(15) 0.0098(13) 0.0092(13)
C42 0.0334(13) 0.0434(15) 0.0419(15) 0.0208(12) 0.0157(12) 0.0143(11)
C43 0.0341(12) 0.0275(12) 0.0315(12) 0.0104(10) 0.0110(10) 0.0106(10)
C44 0.0314(12) 0.0218(11) 0.0264(11) 0.0056(9) 0.0111(9) 0.0102(9)
C45 0.0347(13) 0.0257(12) 0.0302(12) 0.0092(10) 0.0097(10) 0.0092(10)
C46 0.0393(14) 0.0368(14) 0.0344(13) 0.0161(11) 0.0114(11) 0.0145(11)
C47 0.0339(13) 0.0475(16) 0.0348(14) 0.0086(12) 0.0075(11) 0.0170(12)
C48 0.0291(13) 0.0397(14) 0.0445(15) 0.0094(12) 0.0146(11) 0.0051(11)
C49 0.0344(13) 0.0345(13) 0.0390(14) 0.0131(11) 0.0193(11) 0.0087(11)

loop_
_atom_type_symbol
_atom_type_description
_atom_type_scat_dispersion_real
_atom_type_scat_dispersion_imag
_atom_type_scat_source
C C 0.0033 0.0016 'International Tables Vol C Tables 4.2.6.8 and 6.1.1.4'
H H 0.0000 0.0000 'International Tables Vol C Tables 4.2.6.8 and 6.1.1.4'
N N 0.0061 0.0033 'International Tables Vol C Tables 4.2.6.8 and 6.1.1.4'
Ni Ni 0.3393 1.1124 'International Tables Vol C Tables 4.2.6.8 and 6.1.1.4'
O O 0.0106 0.0060 'International Tables Vol C Tables 4.2.6.8 and 6.1.1.4'
P P 0.1023 0.0942 'International Tables Vol C Tables 4.2.6.8 and 6.1.1.4'

loop_
_geom_angle_atom_site_label_1
_geom_angle_atom_site_label_2
_geom_angle_atom_site_label_3
_geom_angle
N1 Ni1 C37 40.90(8)
N1 Ni1 P1 155.56(6)
C37 Ni1 P1 114.82(6)
N1 Ni1 P2 95.83(6)
C37 Ni1 P2 135.88(6)
P1 Ni1 P2 108.59(2)
C19 P1 C13 101.28(9)
C19 P1 C1 104.45(10)
C13 P1 C1 99.53(9)
C19 P1 Ni1 110.62(7)
C13 P1 Ni1 117.73(7)
C1 P1 Ni1 120.74(7)
C12 P2 C31 102.58(10)
C12 P2 C25 104.70(10)
C31 P2 C25 101.87(10)
C12 P2 Ni1 118.53(7)
C31 P2 Ni1 113.68(7)
C25 P2 Ni1 113.57(7)
C6 O1 C7 117.22(16)
C37 N1 Ni1 74.23(12)
C37 N1 H1N 114(2)
Ni1 N1 H1N 109(2)
C6 C1 C2 116.17(19)
C6 C1 P1 121.36(16)
C2 C1 P1 122.38(16)
C3 C2 C1 122.0(2)
C3 C2 H2 119.0
C1 C2 H2 119.0
C2 C3 C4 120.0(2)
C2 C3 H3 120.0
C4 C3 H3 120.0
C3 C4 C5 119.6(2)
C3 C4 H4 120.2
C5 C4 H4 120.2
C6 C5 C4 119.8(2)
C6 C5 H5 120.1
C4 C5 H5 120.1
C5 C6 O1 117.84(18)
C5 C6 C1 122.4(2)
O1 C6 C1 119.64(18)
C8 C7 O1 122.9(2)
C8 C7 C12 122.3(2)
O1 C7 C12 114.76(19)
C7 C8 C9 118.5(2)
C7 C8 H8 120.7
C9 C8 H8 120.7
C10 C9 C8 120.7(2)
C10 C9 H9 119.6
C8 C9 H9 119.6
C9 C10 C11 120.1(2)
C9 C10 H10 120.0
C11 C10 H10 120.0
C10 C11 C12 120.7(2)
C10 C11 H11 119.6
C12 C11 H11 119.6
C11 C12 C7 117.7(2)
C11 C12 P2 125.28(17)
C7 C12 P2 116.54(16)
C14 C13 C18 118.74(19)
C14 C13 P1 118.31(16)
C18 C13 P1 122.86(16)
C15 C14 C13 120.7(2)
C15 C14 H14 119.6
C13 C14 H14 119.6
C14 C15 C16 119.7(2)
C14 C15 H15 120.2
C16 C15 H15 120.2
C17 C16 C15 120.0(2)
C17 C16 H16 120.0
C15 C16 H16 120.0
C16 C17 C18 120.5(2)
C16 C17 H17 119.8
C18 C17 H17 119.8
C17 C18 C13 120.4(2)
C17 C18 H18 119.8
C13 C18 H18 119.8
C24 C19 C20 119.0(2)
C24 C19 P1 124.67(17)
C20 C19 P1 116.33(17)
C21 C20 C19 120.3(2)
C21 C20 H20 119.8
C19 C20 H20 119.8
C22 C21 C20 120.2(2)
C22 C21 H21 119.9
C20 C21 H21 119.9
C21 C22 C23 120.0(2)
C21 C22 H22 120.0
C23 C22 H22 120.0
C22 C23 C24 120.2(3)
C22 C23 H23 119.9
C24 C23 H23 119.9
C19 C24 C23 120.3(2)
C19 C24 H24 119.8
C23 C24 H24 119.8
C26 C25 C30 119.0(2)
C26 C25 P2 123.73(19)
C30 C25 P2 117.21(17)
C25 C26 C27 119.7(3)
C25 C26 H26 120.1
C27 C26 H26 120.1
C28 C27 C26 120.4(3)
C28 C27 H27 119.8
C26 C27 H27 119.8
C29 C28 C27 120.2(3)
C29 C28 H28 119.9
C27 C28 H28 119.9
C28 C29 C30 120.5(3)
C28 C29 H29 119.7
C30 C29 H29 119.7
C29 C30 C25 120.1(3)
C29 C30 H30 119.9
C25 C30 H30 119.9
C32 C31 C36 118.6(2)
C32 C31 P2 119.03(17)
C36 C31 P2 122.34(17)
C31 C32 C33 120.0(2)
C31 C32 H32 120.0
C33 C32 H32 120.0
C34 C33 C32 120.8(2)
C34 C33 H33 119.6
C32 C33 H33 119.6
C33 C34 C35 119.8(2)
C33 C34 H34 120.1
C35 C34 H34 120.1
C34 C35 C36 120.0(2)
C34 C35 H35 120.0
C36 C35 H35 120.0
C35 C36 C31 120.8(2)
C35 C36 H36 119.6
C31 C36 H36 119.6
N1 C37 C38 120.2(2)
N1 C37 C44 115.22(19)
C38 C37 C44 119.89(18)
N1 C37 Ni1 64.87(12)
C38 C37 Ni1 111.91(14)
C44 C37 Ni1 111.07(15)
C43 C38 C39 116.8(2)
C43 C38 C37 122.3(2)
C39 C38 C37 120.9(2)
C40 C39 C38 121.0(2)
C40 C39 H39 119.5
C38 C39 H39 119.5
C41 C40 C39 120.7(3)
C41 C40 H40 119.6
C39 C40 H40 119.6
C42 C41 C40 119.0(2)
C42 C41 H41 120.5
C40 C41 H41 120.5
C41 C42 C43 121.0(2)
C41 C42 H42 119.5
C43 C42 H42 119.5
C42 C43 C38 121.5(2)
C42 C43 H43 119.3
C38 C43 H43 119.3
C45 C44 C49 116.6(2)
C45 C44 C37 123.2(2)
C49 C44 C37 120.2(2)
C46 C45 C44 121.7(2)
C46 C45 H45 119.2
C44 C45 H45 119.2
C45 C46 C47 120.8(2)
C45 C46 H46 119.6
C47 C46 H46 119.6
C46 C47 C48 118.5(2)
C46 C47 H47 120.7
C48 C47 H47 120.7
C49 C48 C47 120.2(2)
C49 C48 H48 119.9
C47 C48 H48 119.9
C48 C49 C44 122.2(2)
C48 C49 H49 118.9
C44 C49 H49 118.9

loop_
_geom_bond_atom_site_label_1
_geom_bond_atom_site_label_2
_geom_bond_distance
Ni1 N1 1.8985(19)
Ni1 C37 2.018(2)
Ni1 P1 2.1706(6)
Ni1 P2 2.1857(6)
P1 C19 1.832(2)
P1 C13 1.840(2)
P1 C1 1.855(2)
P2 C12 1.820(2)
P2 C31 1.830(2)
P2 C25 1.831(2)
O1 C6 1.392(2)
O1 C7 1.395(3)
N1 C37 1.373(3)
N1 H1N 0.89(3)
C1 C6 1.398(3)
C1 C2 1.402(3)
C2 C3 1.382(3)
C2 H2 0.9500
C3 C4 1.383(3)
C3 H3 0.9500
C4 C5 1.383(3)
C4 H4 0.9500
C5 C6 1.379(3)
C5 H5 0.9500
C7 C8 1.378(3)
C7 C12 1.399(3)
C8 C9 1.390(3)
C8 H8 0.9500
C9 C10 1.377(3)
C9 H9 0.9500
C10 C11 1.388(3)
C10 H10 0.9500
C11 C12 1.392(3)
C11 H11 0.9500
C13 C14 1.393(3)
C13 C18 1.395(3)
C14 C15 1.390(3)
C14 H14 0.9500
C15 C16 1.395(3)
C15 H15 0.9500
C16 C17 1.372(3)
C16 H16 0.9500
C17 C18 1.391(3)
C17 H17 0.9500
C18 H18 0.9500
C19 C24 1.386(3)
C19 C20 1.394(3)
C20 C21 1.386(3)
C20 H20 0.9500
C21 C22 1.377(4)
C21 H21 0.9500
C22 C23 1.378(4)
C22 H22 0.9500
C23 C24 1.390(3)
C23 H23 0.9500
C24 H24 0.9500
C25 C26 1.384(3)
C25 C30 1.396(3)
C26 C27 1.397(4)
C26 H26 0.9500
C27 C28 1.367(4)
C27 H27 0.9500
C28 C29 1.365(4)
C28 H28 0.9500
C29 C30 1.383(3)
C29 H29 0.9500
C30 H30 0.9500
C31 C32 1.388(3)
C31 C36 1.399(3)
C32 C33 1.391(3)
C32 H32 0.9500
C33 C34 1.376(4)
C33 H33 0.9500
C34 C35 1.377(4)
C34 H34 0.9500
C35 C36 1.384(3)
C35 H35 0.9500
C36 H36 0.9500
C37 C38 1.493(3)
C37 C44 1.497(3)
C38 C43 1.403(3)
C38 C39 1.403(3)
C39 C40 1.392(4)
C39 H39 0.9500
C40 C41 1.381(4)
C40 H40 0.9500
C41 C42 1.374(4)
C41 H41 0.9500
C42 C43 1.380(3)
C42 H42 0.9500
C43 H43 0.9500
C44 C45 1.397(3)
C44 C49 1.400(3)
C45 C46 1.384(3)
C45 H45 0.9500
C46 C47 1.384(4)
C46 H46 0.9500
C47 C48 1.397(4)
C47 H47 0.9500
C48 C49 1.378(3)
C48 H48 0.9500
C49 H49 0.9500

loop_
_geom_torsion_atom_site_label_1
_geom_torsion_atom_site_label_2
_geom_torsion_atom_site_label_3
_geom_torsion_atom_site_label_4
_geom_torsion
P1 Ni1 N1 C37 -7.9(2)
P2 Ni1 N1 C37 169.78(12)
C19 P1 C1 C6 87.44(18)
C13 P1 C1 C6 -168.19(17)
Ni1 P1 C1 C6 -37.75(19)
C19 P1 C1 C2 -96.17(18)
C13 P1 C1 C2 8.19(19)
Ni1 P1 C1 C2 138.63(15)
C6 C1 C2 C3 0.7(3)
P1 C1 C2 C3 -175.85(17)
C1 C2 C3 C4 -0.4(3)
C2 C3 C4 C5 0.3(3)
C3 C4 C5 C6 -0.5(3)
C4 C5 C6 O1 177.63(19)
C4 C5 C6 C1 0.8(3)
C7 O1 C6 C5 100.7(2)
C7 O1 C6 C1 -82.4(2)
C2 C1 C6 C5 -0.9(3)
P1 C1 C6 C5 175.69(17)
C2 C1 C6 O1 -177.64(18)
P1 C1 C6 O1 -1.0(3)
C6 O1 C7 C8 -37.3(3)
C6 O1 C7 C12 144.70(18)
O1 C7 C8 C9 -177.7(2)
C12 C7 C8 C9 0.2(3)
C7 C8 C9 C10 1.5(4)
C8 C9 C10 C11 -1.4(4)
C9 C10 C11 C12 -0.3(4)
C10 C11 C12 C7 1.9(3)
C10 C11 C12 P2 -169.58(18)
C8 C7 C12 C11 -1.8(3)
O1 C7 C12 C11 176.17(18)
C8 C7 C12 P2 170.41(17)
O1 C7 C12 P2 -11.6(2)
C31 P2 C12 C11 -6.0(2)
C25 P2 C12 C11 -112.1(2)
Ni1 P2 C12 C11 120.13(18)
C31 P2 C12 C7 -177.57(16)
C25 P2 C12 C7 76.39(17)
Ni1 P2 C12 C7 -51.43(18)
C19 P1 C13 C14 -179.36(17)
C1 P1 C13 C14 73.69(18)
Ni1 P1 C13 C14 -58.66(18)
C19 P1 C13 C18 -2.7(2)
C1 P1 C13 C18 -109.66(19)
Ni1 P1 C13 C18 117.99(17)
C18 C13 C14 C15 1.0(3)
P1 C13 C14 C15 177.83(17)
C13 C14 C15 C16 -1.1(3)
C14 C15 C16 C17 0.2(4)
C15 C16 C17 C18 0.7(4)
C16 C17 C18 C13 -0.7(4)
C14 C13 C18 C17 -0.2(3)
P1 C13 C18 C17 -176.79(18)
C13 P1 C19 C24 -90.98(19)
C1 P1 C19 C24 12.1(2)
Ni1 P1 C19 C24 143.43(17)
C13 P1 C19 C20 86.64(17)
C1 P1 C19 C20 -170.32(16)
Ni1 P1 C19 C20 -38.95(17)
C24 C19 C20 C21 0.6(3)
P1 C19 C20 C21 -177.16(18)
C19 C20 C21 C22 -1.4(4)
C20 C21 C22 C23 0.7(4)
C21 C22 C23 C24 0.7(4)
C20 C19 C24 C23 0.8(3)
P1 C19 C24 C23 178.37(17)
C22 C23 C24 C19 -1.5(4)
C12 P2 C25 C26 -3.6(2)
C31 P2 C25 C26 -110.1(2)
Ni1 P2 C25 C26 127.21(18)
C12 P2 C25 C30 178.24(18)
C31 P2 C25 C30 71.67(19)
Ni1 P2 C25 C30 -50.98(19)
C30 C25 C26 C27 0.4(3)
P2 C25 C26 C27 -177.77(19)
C25 C26 C27 C28 -1.1(4)
C26 C27 C28 C29 0.6(4)
C27 C28 C29 C30 0.7(4)
C28 C29 C30 C25 -1.4(4)
C26 C25 C30 C29 0.9(4)
P2 C25 C30 C29 179.13(19)
C12 P2 C31 C32 102.25(19)
C25 P2 C31 C32 -149.54(19)
Ni1 P2 C31 C32 -27.0(2)
C12 P2 C31 C36 -79.4(2)
C25 P2 C31 C36 28.8(2)
Ni1 P2 C31 C36 151.38(18)
C36 C31 C32 C33 0.1(3)
P2 C31 C32 C33 178.47(18)
C31 C32 C33 C34 -0.9(4)
C32 C33 C34 C35 1.2(4)
C33 C34 C35 C36 -0.6(4)
C34 C35 C36 C31 -0.3(4)
C32 C31 C36 C35 0.6(4)
P2 C31 C36 C35 -177.8(2)
Ni1 N1 C37 C38 -101.77(19)
Ni1 N1 C37 C44 102.59(18)
N1 C37 C38 C43 158.1(2)
C44 C37 C38 C43 -47.4(3)
Ni1 C37 C38 C43 85.3(2)
N1 C37 C38 C39 -20.8(3)
C44 C37 C38 C39 133.7(2)
Ni1 C37 C38 C39 -93.6(2)
C43 C38 C39 C40 -0.3(3)
C37 C38 C39 C40 178.7(2)
C38 C39 C40 C41 0.5(4)
C39 C40 C41 C42 -0.8(4)
C40 C41 C42 C43 0.7(4)
C41 C42 C43 C38 -0.5(4)
C39 C38 C43 C42 0.2(3)
C37 C38 C43 C42 -178.8(2)
N1 C37 C44 C45 146.3(2)
C38 C37 C44 C45 -9.4(3)
Ni1 C37 C44 C45 -142.43(19)
N1 C37 C44 C49 -31.7(3)
C38 C37 C44 C49 172.5(2)
Ni1 C37 C44 C49 39.5(3)
C49 C44 C45 C46 -2.4(3)
C37 C44 C45 C46 179.5(2)
C44 C45 C46 C47 0.3(4)
C45 C46 C47 C48 1.4(4)
C46 C47 C48 C49 -0.9(4)
C47 C48 C49 C44 -1.2(4)
C45 C44 C49 C48 2.8(3)
C37 C44 C49 C48 -179.0(2)
